data_4129231
loop_
_publ_author_name
'Jenkins, David M.'
'Peters, Jonas C.'

_publ_section_title
;
 Spin-state tuning at pseudotetrahedral d(7) ions: examining the
 structural and magnetic phenomena of four-coordinate [BP3]CoII-X systems.
;
_journal_issue 19
_journal_name_full 'Journal of the American Chemical Society'
_journal_page_first 7148
_journal_page_last 7165
_journal_paper_doi 10.1021/ja045310m
_journal_volume 127
_journal_year 2005
_chemical_formula_sum 'C53 H50 B Co P3 S'
_chemical_formula_weight 881.64
_chemical_name_common '[PhBP3]CoS(2,6-Me2-Ph)'
_space_group_IT_number 2
_space_group_name_Hall '-P 1'
_space_group_name_H-M_alt 'P -1'
_symmetry_cell_setting triclinic
_symmetry_space_group_name_H-M 'P -1'
_atom_sites_solution_hydrogens geom
_atom_sites_solution_primary direct
_atom_sites_solution_secondary difmap
_audit_creation_method SHELXL-97
_cell_angle_alpha 77.7800(10)
_cell_angle_beta 77.5460(10)
_cell_angle_gamma 77.9190(10)
_cell_formula_units_Z 2
_cell_length_a 12.0158(9)
_cell_length_b 12.5469(9)
_cell_length_c 15.5078(12)
_cell_measurement_reflns_used 6285
_cell_measurement_temperature 100
_cell_measurement_theta_max 28.17
_cell_measurement_theta_min 2.26
_cell_volume 2198.2(3)
_computing_cell_refinement 'SMART v5.054'
_computing_data_collection 'SMART and SAINT'
_computing_data_reduction 'SAINT v6.22'
_computing_molecular_graphics 'Diamond v2.1'
_computing_structure_refinement SHELXL-97
_computing_structure_solution SHELXS-97
_diffrn_ambient_temperature 100(2)
_diffrn_measured_fraction_theta_full 0.919
_diffrn_measured_fraction_theta_max 0.919
_diffrn_radiation_monochromator graphite
_diffrn_radiation_source 'fine-focus sealed tube'
_diffrn_radiation_type MoK\a
_diffrn_radiation_wavelength 0.71073
_diffrn_reflns_av_R_equivalents 0.0508
_diffrn_reflns_av_sigmaI/netI 0.0389
_diffrn_reflns_limit_h_max 16
_diffrn_reflns_limit_h_min -15
_diffrn_reflns_limit_k_max 16
_diffrn_reflns_limit_k_min -16
_diffrn_reflns_limit_l_max 20
_diffrn_reflns_limit_l_min -20
_diffrn_reflns_number 41687
_diffrn_reflns_theta_full 28.44
_diffrn_reflns_theta_max 28.44
_diffrn_reflns_theta_min 1.37
_diffrn_standards_decay_% 0
_diffrn_standards_interval_count 380
_exptl_absorpt_coefficient_mu 0.584
_exptl_crystal_colour dichroic
_exptl_crystal_density_diffrn 1.332
_exptl_crystal_density_method 'not measured'
_exptl_crystal_description blade
_exptl_crystal_F_000 922
_exptl_crystal_size_max 0.27
_exptl_crystal_size_mid 0.15
_exptl_crystal_size_min 0.10
_refine_diff_density_max 0.994
_refine_diff_density_min -0.408
_refine_diff_density_rms 0.072
_refine_ls_extinction_method none
_refine_ls_goodness_of_fit_ref 2.117
_refine_ls_hydrogen_treatment mixed
_refine_ls_matrix_type full
_refine_ls_number_parameters 534
_refine_ls_number_reflns 10186
_refine_ls_number_restraints 0
_refine_ls_restrained_S_all 2.117
_refine_ls_R_factor_all 0.0566
_refine_ls_R_factor_gt 0.0405
_refine_ls_shift/su_max 0.029
_refine_ls_shift/su_mean 0.002
_refine_ls_structure_factor_coef Fsqd
_refine_ls_weighting_details 1/\s^2^(Fo^2^)
_refine_ls_weighting_scheme sigma
_refine_ls_wR_factor_gt 0.0743
_refine_ls_wR_factor_ref 0.0762
_reflns_number_gt 8059
_reflns_number_total 10186
_reflns_threshold_expression >2sigma(I)
_cod_data_source_file ja045310msi20050202_055548.cif
_cod_data_source_block dmj39
_cod_original_sg_symbol_H-M P-1
_cod_database_code 4129231

loop_
_symmetry_equiv_pos_as_xyz
'x, y, z'
'-x, -y, -z'

loop_
_atom_site_label
_atom_site_type_symbol
_atom_site_fract_x
_atom_site_fract_y
_atom_site_fract_z
_atom_site_U_iso_or_equiv
_atom_site_adp_type
_atom_site_occupancy
_atom_site_symmetry_multiplicity
_atom_site_calc_flag
_atom_site_refinement_flags
Co Co 0.82104(2) 0.71660(2) 0.299723(17) 0.01657(7) Uani 1 1 d .
P1 P 0.86481(4) 0.88710(4) 0.27972(3) 0.01650(12) Uani 1 1 d .
P2 P 0.64273(4) 0.78060(4) 0.35964(3) 0.01604(11) Uani 1 1 d .
P3 P 0.75440(4) 0.72891(4) 0.17535(3) 0.01715(12) Uani 1 1 d .
S S 0.99008(4) 0.62611(4) 0.32152(4) 0.02291(12) Uani 1 1 d .
B B 0.65195(18) 0.95552(18) 0.20513(15) 0.0171(5) Uani 1 1 d .
C1 C 0.57467(16) 1.06491(15) 0.15663(13) 0.0172(4) Uani 1 1 d .
C2 C 0.45624(17) 1.06878(17) 0.16171(14) 0.0242(5) Uani 1 1 d .
H2 H 0.4222 1.0081 0.1968 0.029 Uiso 1 1 calc R
C3 C 0.38610(17) 1.15612(17) 0.11843(14) 0.0256(5) Uani 1 1 d .
H3 H 0.3061 1.1545 0.1241 0.031 Uiso 1 1 calc R
C4 C 0.43214(18) 1.24521(17) 0.06729(14) 0.0257(5) Uani 1 1 d .
H4 H 0.3845 1.3058 0.0375 0.031 Uiso 1 1 calc R
C5 C 0.54825(18) 1.24573(18) 0.05965(14) 0.0300(5) Uani 1 1 d .
H5 H 0.5813 1.3069 0.0243 0.036 Uiso 1 1 calc R
C6 C 0.61710(17) 1.15677(16) 0.10359(13) 0.0232(5) Uani 1 1 d .
H6 H 0.6971 1.1589 0.0970 0.028 Uiso 1 1 calc R
C7 C 0.78620(15) 0.97635(15) 0.19625(13) 0.0174(4) Uani 1 1 d .
H7A H 0.7835 1.0543 0.2010 0.021 Uiso 1 1 calc R
H7B H 0.8295 0.9652 0.1359 0.021 Uiso 1 1 calc R
C8 C 0.59503(15) 0.92331(15) 0.31364(12) 0.0171(4) Uani 1 1 d .
H8A H 0.5096 0.9377 0.3208 0.020 Uiso 1 1 calc R
H8B H 0.6171 0.9716 0.3477 0.020 Uiso 1 1 calc R
C9 C 0.64663(16) 0.85098(15) 0.15473(13) 0.0178(4) Uani 1 1 d .
H9A H 0.6558 0.8780 0.0892 0.021 Uiso 1 1 calc R
H9B H 0.5691 0.8298 0.1752 0.021 Uiso 1 1 calc R
C10 C 1.01641(16) 0.89759(15) 0.23321(13) 0.0178(4) Uani 1 1 d .
C11 C 1.08089(16) 0.95364(16) 0.26750(13) 0.0203(4) Uani 1 1 d .
H11 H 1.0476 0.9853 0.3197 0.024 Uiso 1 1 calc R
C12 C 1.19316(17) 0.96339(17) 0.22586(14) 0.0247(5) Uani 1 1 d .
H12 H 1.2362 1.0022 0.2495 0.030 Uiso 1 1 calc R
C13 C 1.24331(17) 0.91754(17) 0.15042(14) 0.0245(5) Uani 1 1 d .
H13 H 1.3204 0.9248 0.1220 0.029 Uiso 1 1 calc R
C14 C 1.18042(17) 0.86088(17) 0.11647(14) 0.0250(5) Uani 1 1 d .
H14 H 1.2144 0.8289 0.0645 0.030 Uiso 1 1 calc R
C15 C 1.06875(16) 0.85056(16) 0.15758(13) 0.0215(5) Uani 1 1 d .
H15 H 1.0267 0.8107 0.1340 0.026 Uiso 1 1 calc R
C16 C 0.83751(15) 0.95839(16) 0.37573(13) 0.0174(4) Uani 1 1 d .
C17 C 0.87294(17) 0.89955(17) 0.45470(14) 0.0234(5) Uani 1 1 d .
H17 H 0.9097 0.8244 0.4576 0.028 Uiso 1 1 calc R
C18 C 0.85503(18) 0.94974(18) 0.52915(14) 0.0292(5) Uani 1 1 d .
H18 H 0.8797 0.9090 0.5827 0.035 Uiso 1 1 calc R
C19 C 0.80144(18) 1.05880(18) 0.52573(15) 0.0293(5) Uani 1 1 d .
H19 H 0.7894 1.0931 0.5768 0.035 Uiso 1 1 calc R
C20 C 0.76560(17) 1.11769(18) 0.44846(15) 0.0267(5) Uani 1 1 d .
H20 H 0.7284 1.1926 0.4463 0.032 Uiso 1 1 calc R
C21 C 0.78358(16) 1.06810(17) 0.37351(14) 0.0225(5) Uani 1 1 d .
H21 H 0.7588 1.1095 0.3202 0.027 Uiso 1 1 calc R
C22 C 0.63698(16) 0.76766(15) 0.47995(13) 0.0170(4) Uani 1 1 d .
C23 C 0.72389(17) 0.69791(16) 0.52091(13) 0.0204(4) Uani 1 1 d .
H23 H 0.7863 0.6569 0.4859 0.024 Uiso 1 1 calc R
C24 C 0.72075(17) 0.68737(16) 0.61189(13) 0.0228(5) Uani 1 1 d .
H24 H 0.7814 0.6403 0.6390 0.027 Uiso 1 1 calc R
C25 C 0.62942(18) 0.74538(17) 0.66337(14) 0.0250(5) Uani 1 1 d .
H25 H 0.6268 0.7383 0.7260 0.030 Uiso 1 1 calc R
C26 C 0.54195(19) 0.81370(18) 0.62342(14) 0.0289(5) Uani 1 1 d .
H26 H 0.4784 0.8528 0.6589 0.035 Uiso 1 1 calc R
C27 C 0.54597(17) 0.82574(17) 0.53197(14) 0.0245(5) Uani 1 1 d .
H27 H 0.4860 0.8740 0.5049 0.029 Uiso 1 1 calc R
C28 C 0.52828(16) 0.70422(16) 0.35867(12) 0.0176(4) Uani 1 1 d .
C29 C 0.54679(17) 0.59041(16) 0.38699(13) 0.0217(5) Uani 1 1 d .
H29 H 0.6180 0.5543 0.4050 0.026 Uiso 1 1 calc R
C30 C 0.46250(18) 0.52870(17) 0.38933(14) 0.0256(5) Uani 1 1 d .
H30 H 0.4763 0.4507 0.4084 0.031 Uiso 1 1 calc R
C31 C 0.35852(18) 0.58105(17) 0.36388(13) 0.0260(5) Uani 1 1 d .
H31 H 0.3004 0.5391 0.3661 0.031 Uiso 1 1 calc R
C32 C 0.33895(17) 0.69328(18) 0.33551(14) 0.0259(5) Uani 1 1 d .
H32 H 0.2674 0.7290 0.3179 0.031 Uiso 1 1 calc R
C33 C 0.42357(16) 0.75499(16) 0.33242(13) 0.0220(5) Uani 1 1 d .
H33 H 0.4097 0.8327 0.3121 0.026 Uiso 1 1 calc R
C34 C 0.69622(17) 0.60405(16) 0.17911(13) 0.0197(4) Uani 1 1 d .
C35 C 0.75452(17) 0.50309(17) 0.21690(14) 0.0246(5) Uani 1 1 d .
H35 H 0.8245 0.5001 0.2371 0.029 Uiso 1 1 calc R
C36 C 0.71081(19) 0.40639(17) 0.22532(15) 0.0293(5) Uani 1 1 d .
H36 H 0.7509 0.3375 0.2511 0.035 Uiso 1 1 calc R
C37 C 0.6088(2) 0.41079(19) 0.19600(15) 0.0348(6) Uani 1 1 d .
H37 H 0.5788 0.3448 0.2017 0.042 Uiso 1 1 calc R
C38 C 0.55044(19) 0.51107(19) 0.15836(15) 0.0318(5) Uani 1 1 d .
H38 H 0.4808 0.5136 0.1377 0.038 Uiso 1 1 calc R
C39 C 0.59289(18) 0.60769(18) 0.15057(13) 0.0247(5) Uani 1 1 d .
H39 H 0.5516 0.6765 0.1258 0.030 Uiso 1 1 calc R
C40 C 0.86628(16) 0.73383(16) 0.07422(13) 0.0174(4) Uani 1 1 d .
C41 C 0.95020(17) 0.64125(17) 0.06148(13) 0.0219(5) Uani 1 1 d .
H41 H 0.9458 0.5744 0.1034 0.026 Uiso 1 1 calc R
C42 C 1.04019(17) 0.64474(18) -0.01130(14) 0.0265(5) Uani 1 1 d .
H42 H 1.0961 0.5803 -0.0197 0.032 Uiso 1 1 calc R
C43 C 1.04851(18) 0.74257(18) -0.07198(14) 0.0267(5) Uani 1 1 d .
H43 H 1.1111 0.7458 -0.1213 0.032 Uiso 1 1 calc R
C44 C 0.96566(17) 0.83496(17) -0.06041(14) 0.0254(5) Uani 1 1 d .
H44 H 0.9710 0.9021 -0.1019 0.031 Uiso 1 1 calc R
C45 C 0.87456(17) 0.83043(16) 0.01142(13) 0.0214(4) Uani 1 1 d .
H45 H 0.8169 0.8942 0.0179 0.026 Uiso 1 1 calc R
C46 C 1.02057(16) 0.48814(16) 0.29985(14) 0.0214(5) Uani 1 1 d .
C47 C 1.10675(17) 0.46349(17) 0.22606(14) 0.0237(5) Uani 1 1 d .
C48 C 1.12627(19) 0.35847(18) 0.20410(15) 0.0303(5) Uani 1 1 d .
H48 H 1.1813 0.3422 0.1526 0.036 Uiso 1 1 calc R
C49 C 1.0665(2) 0.27741(18) 0.25634(16) 0.0340(6) Uani 1 1 d .
H49 H 1.0794 0.2064 0.2401 0.041 Uiso 1 1 calc R
C50 C 0.98822(19) 0.29997(18) 0.33200(16) 0.0308(5) Uani 1 1 d .
H50 H 0.9502 0.2428 0.3691 0.037 Uiso 1 1 calc R
C51 C 0.96355(17) 0.40467(17) 0.35534(15) 0.0265(5) Uani 1 1 d .
C52 C 1.18169(18) 0.54589(18) 0.17326(14) 0.0301(5) Uani 1 1 d .
H52A H 1.2326 0.5153 0.1226 0.045 Uiso 1 1 calc R
H52B H 1.2287 0.5614 0.2120 0.045 Uiso 1 1 calc R
H52C H 1.1327 0.6146 0.1508 0.045 Uiso 1 1 calc R
C53 C 0.87761(19) 0.42538(18) 0.43844(15) 0.0361(6) Uani 1 1 d .
H53A H 0.8113 0.4805 0.4220 0.054 Uiso 1 1 calc R
H53B H 0.9142 0.4530 0.4780 0.054 Uiso 1 1 calc R
H53C H 0.8511 0.3562 0.4696 0.054 Uiso 1 1 calc R

loop_
_atom_site_aniso_label
_atom_site_aniso_U_11
_atom_site_aniso_U_22
_atom_site_aniso_U_33
_atom_site_aniso_U_23
_atom_site_aniso_U_13
_atom_site_aniso_U_12
Co 0.01560(14) 0.01622(15) 0.01699(15) -0.00338(11) -0.00155(11) -0.00169(11)
P1 0.0136(2) 0.0176(3) 0.0182(3) -0.0039(2) -0.0017(2) -0.0029(2)
P2 0.0151(2) 0.0169(3) 0.0158(3) -0.0030(2) -0.0018(2) -0.0031(2)
P3 0.0172(3) 0.0164(3) 0.0179(3) -0.0046(2) -0.0015(2) -0.0032(2)
S 0.0193(3) 0.0200(3) 0.0289(3) -0.0061(2) -0.0049(2) 0.0002(2)
B 0.0160(11) 0.0171(12) 0.0189(13) -0.0034(9) -0.0038(9) -0.0032(9)
C1 0.0192(10) 0.0189(11) 0.0151(11) -0.0084(8) -0.0028(8) -0.0014(8)
C2 0.0227(11) 0.0225(12) 0.0273(13) -0.0011(9) -0.0061(9) -0.0057(9)
C3 0.0176(10) 0.0300(13) 0.0279(13) -0.0053(10) -0.0073(9) 0.0019(9)
C4 0.0278(12) 0.0262(12) 0.0184(12) -0.0019(9) -0.0072(9) 0.0069(10)
C5 0.0327(13) 0.0272(13) 0.0246(13) 0.0056(10) -0.0031(10) -0.0056(10)
C6 0.0196(10) 0.0276(12) 0.0213(12) -0.0016(9) -0.0032(9) -0.0045(9)
C7 0.0181(10) 0.0175(10) 0.0167(11) -0.0042(8) -0.0023(8) -0.0032(8)
C8 0.0146(10) 0.0163(10) 0.0215(11) -0.0043(8) -0.0039(8) -0.0038(8)
C9 0.0165(10) 0.0196(11) 0.0165(11) -0.0026(8) -0.0018(8) -0.0034(8)
C10 0.0148(10) 0.0171(10) 0.0196(11) 0.0000(8) -0.0027(8) -0.0020(8)
C11 0.0177(10) 0.0220(11) 0.0212(12) -0.0048(9) -0.0046(9) -0.0009(9)
C12 0.0180(10) 0.0279(12) 0.0301(13) -0.0037(10) -0.0075(9) -0.0065(9)
C13 0.0132(10) 0.0281(12) 0.0290(13) -0.0019(10) 0.0003(9) -0.0039(9)
C14 0.0216(11) 0.0275(12) 0.0228(12) -0.0062(9) 0.0016(9) -0.0015(9)
C15 0.0198(10) 0.0211(11) 0.0250(12) -0.0057(9) -0.0050(9) -0.0042(9)
C16 0.0121(9) 0.0213(11) 0.0202(11) -0.0068(8) -0.0007(8) -0.0054(8)
C17 0.0210(11) 0.0231(11) 0.0262(12) -0.0059(9) -0.0039(9) -0.0029(9)
C18 0.0326(13) 0.0351(14) 0.0227(13) -0.0063(10) -0.0088(10) -0.0068(11)
C19 0.0277(12) 0.0363(14) 0.0278(13) -0.0167(11) -0.0039(10) -0.0039(11)
C20 0.0218(11) 0.0241(12) 0.0356(14) -0.0141(10) -0.0019(10) -0.0017(9)
C21 0.0192(10) 0.0252(12) 0.0225(12) -0.0042(9) -0.0025(9) -0.0034(9)
C22 0.0194(10) 0.0158(10) 0.0170(11) -0.0029(8) -0.0026(8) -0.0064(8)
C23 0.0204(10) 0.0194(11) 0.0205(12) -0.0058(9) -0.0007(9) -0.0020(9)
C24 0.0247(11) 0.0215(11) 0.0226(12) -0.0002(9) -0.0082(9) -0.0044(9)
C25 0.0345(12) 0.0246(12) 0.0172(12) -0.0032(9) -0.0060(10) -0.0068(10)
C26 0.0313(12) 0.0275(12) 0.0236(13) -0.0080(10) 0.0023(10) 0.0008(10)
C27 0.0227(11) 0.0238(12) 0.0229(12) -0.0013(9) -0.0044(9) 0.0026(9)
C28 0.0185(10) 0.0218(11) 0.0129(10) -0.0053(8) 0.0002(8) -0.0052(9)
C29 0.0250(11) 0.0238(11) 0.0164(11) -0.0024(9) -0.0047(9) -0.0044(9)
C30 0.0365(13) 0.0194(11) 0.0211(12) -0.0003(9) -0.0039(10) -0.0098(10)
C31 0.0293(12) 0.0287(13) 0.0237(12) -0.0033(10) -0.0029(10) -0.0162(10)
C32 0.0196(11) 0.0325(13) 0.0273(13) -0.0057(10) -0.0064(9) -0.0058(10)
C33 0.0244(11) 0.0181(11) 0.0234(12) -0.0024(9) -0.0042(9) -0.0049(9)
C34 0.0232(11) 0.0207(11) 0.0157(11) -0.0057(8) 0.0010(9) -0.0068(9)
C35 0.0244(11) 0.0234(12) 0.0244(12) -0.0059(9) 0.0014(9) -0.0052(9)
C36 0.0349(13) 0.0191(12) 0.0303(13) -0.0050(9) 0.0029(10) -0.0049(10)
C37 0.0435(15) 0.0294(13) 0.0346(14) -0.0118(11) 0.0030(11) -0.0174(12)
C38 0.0337(13) 0.0382(14) 0.0293(13) -0.0098(11) -0.0056(10) -0.0153(11)
C39 0.0292(12) 0.0268(12) 0.0203(12) -0.0058(9) -0.0048(9) -0.0074(10)
C40 0.0171(10) 0.0205(11) 0.0164(11) -0.0066(8) -0.0033(8) -0.0036(9)
C41 0.0247(11) 0.0218(11) 0.0197(12) -0.0033(9) -0.0035(9) -0.0059(9)
C42 0.0227(11) 0.0270(12) 0.0286(13) -0.0106(10) -0.0014(10) 0.0006(10)
C43 0.0241(11) 0.0355(13) 0.0203(12) -0.0085(10) 0.0029(9) -0.0080(10)
C44 0.0296(12) 0.0246(12) 0.0209(12) 0.0005(9) -0.0032(10) -0.0081(10)
C45 0.0224(11) 0.0200(11) 0.0215(12) -0.0054(9) -0.0039(9) -0.0011(9)
C46 0.0173(10) 0.0187(11) 0.0287(13) -0.0053(9) -0.0093(9) 0.0020(9)
C47 0.0197(11) 0.0267(12) 0.0242(12) -0.0052(9) -0.0092(9) 0.0033(9)
C48 0.0310(12) 0.0314(13) 0.0288(13) -0.0125(10) -0.0113(10) 0.0072(10)
C49 0.0396(14) 0.0224(12) 0.0433(16) -0.0115(11) -0.0179(12) 0.0043(11)
C50 0.0291(12) 0.0202(12) 0.0432(15) -0.0026(10) -0.0120(11) -0.0021(10)
C51 0.0208(11) 0.0254(12) 0.0320(13) -0.0033(10) -0.0081(10) 0.0008(10)
C52 0.0260(12) 0.0360(14) 0.0271(13) -0.0069(10) -0.0059(10) 0.0002(10)
C53 0.0311(13) 0.0275(13) 0.0438(16) -0.0030(11) 0.0041(11) -0.0065(11)

loop_
_atom_type_symbol
_atom_type_description
_atom_type_scat_dispersion_real
_atom_type_scat_dispersion_imag
_atom_type_scat_source
C C 0.0033 0.0016 'International Tables Vol C Tables 4.2.6.8 and 6.1.1.4'
H H 0.0000 0.0000 'International Tables Vol C Tables 4.2.6.8 and 6.1.1.4'
B B 0.0013 0.0007 'International Tables Vol C Tables 4.2.6.8 and 6.1.1.4'
P P 0.1023 0.0942 'International Tables Vol C Tables 4.2.6.8 and 6.1.1.4'
S S 0.1246 0.1234 'International Tables Vol C Tables 4.2.6.8 and 6.1.1.4'
Co Co 0.3494 0.9721 'International Tables Vol C Tables 4.2.6.8 and 6.1.1.4'

loop_
_geom_angle_atom_site_label_1
_geom_angle_atom_site_label_2
_geom_angle_atom_site_label_3
_geom_angle
_geom_angle_publ_flag
S Co P2 147.37(2) y
S Co P3 123.30(2) y
P2 Co P3 86.73(2) y
S Co P1 96.48(2) y
P2 Co P1 89.44(2) y
P3 Co P1 100.23(2) y
C7 P1 C10 104.06(8) ?
C7 P1 C16 107.03(9) ?
C10 P1 C16 101.72(8) ?
C7 P1 Co 107.93(6) ?
C10 P1 Co 115.20(6) ?
C16 P1 Co 119.60(6) ?
C8 P2 C22 109.10(9) ?
C8 P2 C28 106.94(9) ?
C22 P2 C28 101.14(8) ?
C8 P2 Co 113.01(6) ?
C22 P2 Co 107.71(6) ?
C28 P2 Co 118.08(6) ?
C9 P3 C34 110.45(9) ?
C9 P3 C40 105.74(9) ?
C34 P3 C40 103.87(9) ?
C9 P3 Co 112.86(6) ?
C34 P3 Co 109.79(7) ?
C40 P3 Co 113.71(6) ?
C46 S Co 114.64(6) y
C1 B C7 110.36(15) ?
C1 B C8 111.05(16) ?
C7 B C8 109.02(15) ?
C1 B C9 106.32(15) ?
C7 B C9 112.32(16) ?
C8 B C9 107.74(15) ?
C6 C1 C2 114.33(18) ?
C6 C1 B 125.44(17) ?
C2 C1 B 120.10(17) ?
C3 C2 C1 123.54(19) ?
C3 C2 H2 118.2 ?
C1 C2 H2 118.2 ?
C4 C3 C2 119.84(19) ?
C4 C3 H3 120.1 ?
C2 C3 H3 120.1 ?
C3 C4 C5 119.14(19) ?
C3 C4 H4 120.4 ?
C5 C4 H4 120.4 ?
C4 C5 C6 119.95(19) ?
C4 C5 H5 120.0 ?
C6 C5 H5 120.0 ?
C1 C6 C5 123.19(19) ?
C1 C6 H6 118.4 ?
C5 C6 H6 118.4 ?
B C7 P1 114.58(13) ?
B C7 H7A 108.6 ?
P1 C7 H7A 108.6 ?
B C7 H7B 108.6 ?
P1 C7 H7B 108.6 ?
H7A C7 H7B 107.6 ?
B C8 P2 112.31(13) ?
B C8 H8A 109.1 ?
P2 C8 H8A 109.1 ?
B C8 H8B 109.1 ?
P2 C8 H8B 109.1 ?
H8A C8 H8B 107.9 ?
B C9 P3 114.98(12) ?
B C9 H9A 108.5 ?
P3 C9 H9A 108.5 ?
B C9 H9B 108.5 ?
P3 C9 H9B 108.5 ?
H9A C9 H9B 107.5 ?
C15 C10 C11 118.29(18) ?
C15 C10 P1 118.22(14) ?
C11 C10 P1 123.45(15) ?
C12 C11 C10 120.25(19) ?
C12 C11 H11 119.9 ?
C10 C11 H11 119.9 ?
C13 C12 C11 120.79(19) ?
C13 C12 H12 119.6 ?
C11 C12 H12 119.6 ?
C12 C13 C14 119.36(18) ?
C12 C13 H13 120.3 ?
C14 C13 H13 120.3 ?
C15 C14 C13 120.25(19) ?
C15 C14 H14 119.9 ?
C13 C14 H14 119.9 ?
C14 C15 C10 121.06(18) ?
C14 C15 H15 119.5 ?
C10 C15 H15 119.5 ?
C21 C16 C17 118.52(18) ?
C21 C16 P1 123.32(15) ?
C17 C16 P1 118.16(15) ?
C18 C17 C16 120.5(2) ?
C18 C17 H17 119.8 ?
C16 C17 H17 119.7 ?
C19 C18 C17 120.2(2) ?
C19 C18 H18 119.9 ?
C17 C18 H18 119.9 ?
C20 C19 C18 119.9(2) ?
C20 C19 H19 120.0 ?
C18 C19 H19 120.0 ?
C19 C20 C21 120.2(2) ?
C19 C20 H20 119.9 ?
C21 C20 H20 119.9 ?
C20 C21 C16 120.64(19) ?
C20 C21 H21 119.7 ?
C16 C21 H21 119.7 ?
C27 C22 C23 118.87(18) ?
C27 C22 P2 120.91(15) ?
C23 C22 P2 120.21(15) ?
C24 C23 C22 120.85(19) ?
C24 C23 H23 119.6 ?
C22 C23 H23 119.6 ?
C25 C24 C23 119.89(19) ?
C25 C24 H24 120.1 ?
C23 C24 H24 120.1 ?
C26 C25 C24 119.62(19) ?
C26 C25 H25 120.2 ?
C24 C25 H25 120.2 ?
C25 C26 C27 120.5(2) ?
C25 C26 H26 119.7 ?
C27 C26 H26 119.7 ?
C22 C27 C26 120.22(19) ?
C22 C27 H27 119.9 ?
C26 C27 H27 119.9 ?
C29 C28 C33 118.47(17) ?
C29 C28 P2 118.26(14) ?
C33 C28 P2 123.27(15) ?
C28 C29 C30 120.79(19) ?
C28 C29 H29 119.6 ?
C30 C29 H29 119.6 ?
C31 C30 C29 119.77(19) ?
C31 C30 H30 120.1 ?
C29 C30 H30 120.1 ?
C32 C31 C30 120.20(18) ?
C32 C31 H31 119.9 ?
C30 C31 H31 119.9 ?
C31 C32 C33 120.09(19) ?
C31 C32 H32 120.0 ?
C33 C32 H32 120.0 ?
C32 C33 C28 120.68(19) ?
C32 C33 H33 119.7 ?
C28 C33 H33 119.7 ?
C35 C34 C39 119.39(18) ?
C35 C34 P3 118.04(15) ?
C39 C34 P3 122.46(15) ?
C34 C35 C36 120.3(2) ?
C34 C35 H35 119.9 ?
C36 C35 H35 119.9 ?
C37 C36 C35 119.9(2) ?
C37 C36 H36 120.1 ?
C35 C36 H36 120.1 ?
C38 C37 C36 120.1(2) ?
C38 C37 H37 120.0 ?
C36 C37 H37 120.0 ?
C37 C38 C39 120.4(2) ?
C37 C38 H38 119.8 ?
C39 C38 H38 119.8 ?
C38 C39 C34 120.0(2) ?
C38 C39 H39 120.0 ?
C34 C39 H39 120.0 ?
C41 C40 C45 118.14(18) ?
C41 C40 P3 119.84(15) ?
C45 C40 P3 121.91(15) ?
C42 C41 C40 121.11(19) ?
C42 C41 H41 119.4 ?
C40 C41 H41 119.4 ?
C41 C42 C43 119.9(2) ?
C41 C42 H42 120.1 ?
C43 C42 H42 120.1 ?
C44 C43 C42 119.7(2) ?
C44 C43 H43 120.2 ?
C42 C43 H43 120.2 ?
C43 C44 C45 120.24(19) ?
C43 C44 H44 119.9 ?
C45 C44 H44 119.9 ?
C44 C45 C40 120.94(19) ?
C44 C45 H45 119.5 ?
C40 C45 H45 119.5 ?
C51 C46 C47 120.20(19) ?
C51 C46 S 121.80(16) ?
C47 C46 S 117.98(15) ?
C48 C47 C46 118.92(19) ?
C48 C47 C52 119.29(19) ?
C46 C47 C52 121.72(19) ?
C49 C48 C47 120.8(2) ?
C49 C48 H48 119.6 ?
C47 C48 H48 119.6 ?
C50 C49 C48 119.8(2) ?
C50 C49 H49 120.1 ?
C48 C49 H49 120.1 ?
C49 C50 C51 121.4(2) ?
C49 C50 H50 119.3 ?
C51 C50 H50 119.3 ?
C50 C51 C46 118.6(2) ?
C50 C51 C53 119.54(19) ?
C46 C51 C53 121.90(19) ?
C47 C52 H52A 109.5 ?
C47 C52 H52B 109.5 ?
H52A C52 H52B 109.5 ?
C47 C52 H52C 109.5 ?
H52A C52 H52C 109.5 ?
H52B C52 H52C 109.5 ?
C51 C53 H53A 109.5 ?
C51 C53 H53B 109.5 ?
H53A C53 H53B 109.5 ?
C51 C53 H53C 109.5 ?
H53A C53 H53C 109.5 ?
H53B C53 H53C 109.5 ?

loop_
_geom_bond_atom_site_label_1
_geom_bond_atom_site_label_2
_geom_bond_distance
_geom_bond_publ_flag
Co S 2.1673(6) y
Co P2 2.1990(6) y
Co P3 2.2076(6) y
Co P1 2.2514(6) y
P1 C7 1.8146(19) ?
P1 C10 1.8301(19) ?
P1 C16 1.832(2) ?
P2 C8 1.8026(18) ?
P2 C22 1.8257(19) ?
P2 C28 1.8374(18) ?
P3 C9 1.8072(19) ?
P3 C34 1.8300(19) ?
P3 C40 1.832(2) ?
S C46 1.781(2) y
B C1 1.626(3) ?
B C7 1.660(3) ?
B C8 1.672(3) ?
B C9 1.681(3) ?
C1 C6 1.389(3) ?
C1 C2 1.399(3) ?
C2 C3 1.381(3) ?
C2 H2 0.9500 ?
C3 C4 1.371(3) ?
C3 H3 0.9500 ?
C4 C5 1.376(3) ?
C4 H4 0.9500 ?
C5 C6 1.389(3) ?
C5 H5 0.9500 ?
C6 H6 0.9500 ?
C7 H7A 0.9900 ?
C7 H7B 0.9900 ?
C8 H8A 0.9900 ?
C8 H8B 0.9900 ?
C9 H9A 0.9900 ?
C9 H9B 0.9900 ?
C10 C15 1.392(3) ?
C10 C11 1.393(3) ?
C11 C12 1.383(3) ?
C11 H11 0.9500 ?
C12 C13 1.378(3) ?
C12 H12 0.9500 ?
C13 C14 1.382(3) ?
C13 H13 0.9500 ?
C14 C15 1.376(3) ?
C14 H14 0.9500 ?
C15 H15 0.9500 ?
C16 C21 1.390(3) ?
C16 C17 1.392(3) ?
C17 C18 1.386(3) ?
C17 H17 0.9500 ?
C18 C19 1.380(3) ?
C18 H18 0.9500 ?
C19 C20 1.372(3) ?
C19 H19 0.9500 ?
C20 C21 1.388(3) ?
C20 H20 0.9500 ?
C21 H21 0.9500 ?
C22 C27 1.383(3) ?
C22 C23 1.388(3) ?
C23 C24 1.382(3) ?
C23 H23 0.9500 ?
C24 C25 1.380(3) ?
C24 H24 0.9500 ?
C25 C26 1.379(3) ?
C25 H25 0.9500 ?
C26 C27 1.385(3) ?
C26 H26 0.9500 ?
C27 H27 0.9500 ?
C28 C29 1.387(3) ?
C28 C33 1.389(3) ?
C29 C30 1.388(3) ?
C29 H29 0.9500 ?
C30 C31 1.381(3) ?
C30 H30 0.9500 ?
C31 C32 1.369(3) ?
C31 H31 0.9500 ?
C32 C33 1.389(3) ?
C32 H32 0.9500 ?
C33 H33 0.9500 ?
C34 C35 1.389(3) ?
C34 C39 1.394(3) ?
C35 C36 1.391(3) ?
C35 H35 0.9500 ?
C36 C37 1.383(3) ?
C36 H36 0.9500 ?
C37 C38 1.383(3) ?
C37 H37 0.9500 ?
C38 C39 1.384(3) ?
C38 H38 0.9500 ?
C39 H39 0.9500 ?
C40 C41 1.388(3) ?
C40 C45 1.392(3) ?
C41 C42 1.385(3) ?
C41 H41 0.9500 ?
C42 C43 1.387(3) ?
C42 H42 0.9500 ?
C43 C44 1.377(3) ?
C43 H43 0.9500 ?
C44 C45 1.384(3) ?
C44 H44 0.9500 ?
C45 H45 0.9500 ?
C46 C51 1.404(3) ?
C46 C47 1.408(3) ?
C47 C48 1.391(3) ?
C47 C52 1.504(3) ?
C48 C49 1.383(3) ?
C48 H48 0.9500 ?
C49 C50 1.376(3) ?
C49 H49 0.9500 ?
C50 C51 1.392(3) ?
C50 H50 0.9500 ?
C51 C53 1.500(3) ?
C52 H52A 0.9800 ?
C52 H52B 0.9800 ?
C52 H52C 0.9800 ?
C53 H53A 0.9800 ?
C53 H53B 0.9800 ?
C53 H53C 0.9800 ?
